data_9004612
loop_
_publ_author_name
'Galliski, M. A.'
'Marquez-Zavalia M F'
'Cooper, M. A.'
'Cerny, P.'
'Hawthorne, F. C.'

_publ_section_title
;
 Bismutotantalite from northwestern Argentina: Description and
 crystal structure
 Sample: [Bi,Sb] phase
;
_journal_name_full 'The Canadian Mineralogist'
_journal_page_first 103
_journal_page_last 110
_journal_paper_doi 10.2113/gscanmin.39.1.103
_journal_volume 39
_journal_year 2001
_chemical_compound_source 'northwestern Argentina'
_chemical_formula_sum 'Bi0.68 Nb0.11 O4 Sb0.32 Ta0.89'
_chemical_name_mineral Bismutotantalite
_space_group_IT_number 52
_symmetry_space_group_name_Hall '-P 2ab 2c'
_symmetry_space_group_name_H-M 'P c n n'
_cell_angle_alpha 90
_cell_angle_beta 90
_cell_angle_gamma 90
_cell_length_a 4.9471
_cell_length_b 11.7878
_cell_length_c 5.6048
_cell_formula_units_Z 4
_cell_volume 326.846
_database_code_amcsd 0005705
_exptl_crystal_density_diffrn 8.461
_cod_original_formula_sum '(Bi.68 Sb.32) (Ta.89 Nb.11) O4'
_cod_database_code 9004612

loop_
_space_group_symop_operation_xyz
x,y,z
1/2+x,1/2-y,1/2+z
1/2-x,1/2+y,1/2-z
1/2+x,1/2+y,-z
1/2-x,1/2-y,z
-x,y,1/2+z
x,-y,1/2-z
-x,-y,-z

loop_
_atom_site_aniso_label
_atom_site_aniso_U_11
_atom_site_aniso_U_22
_atom_site_aniso_U_33
_atom_site_aniso_U_12
_atom_site_aniso_U_13
_atom_site_aniso_U_23
Bi 0.00790 0.00780 0.00960 0.00000 0.00000 0.00160
Sb 0.00790 0.00780 0.00960 0.00000 0.00000 0.00160
Ta 0.00160 0.00430 0.00480 0.00020 0.00000 0.00000
Nb 0.00160 0.00430 0.00480 0.00020 0.00000 0.00000
O(1) 0.00930 0.00910 0.01100 -0.00500 0.00440 0.00060
O(2) 0.00700 0.00750 0.00990 -0.00100 0.00430 -0.00150

loop_
_atom_site_label
_atom_site_fract_x
_atom_site_fract_y
_atom_site_fract_z
_atom_site_occupancy
_atom_site_U_iso_or_equiv
Bi 0.21854 0.50000 0.25000 0.68000 0.00840
Sb 0.21854 0.50000 0.25000 0.32000 0.00840
Ta 0.25000 0.75000 0.63557 0.89000 0.00350
Nb 0.25000 0.75000 0.63557 0.11000 0.00350
O(1) 0.49292 0.69680 0.35839 1.00000 0.00980
O(2) 0.08608 0.59692 0.58587 1.00000 0.00810

loop_
_cod_related_entry_id
_cod_related_entry_database
_cod_related_entry_code
1 AMCSD 0005705
